data_1549978
loop_
_publ_author_name
'Koh, Dongsoo'

_publ_section_title
;
 2-(2-Fluorophenyl)-3-hydroxy-4<i>H</i>-chromen-4-one
;
_journal_coeditor_code FF4028
_journal_issue 9
_journal_name_full IUCrData
_journal_page_first x181332
_journal_paper_doi 10.1107/S2414314618013329
_journal_volume 3
_journal_year 2018
_chemical_formula_iupac 'C15 H9 F O3'
_chemical_formula_moiety 'C15 H9 F O3'
_chemical_formula_sum 'C15 H9 F O3'
_chemical_formula_weight 256.22
_chemical_name_systematic 2-(2-Fluorophenyl)-3-hydroxy-4<i>H</i>-chromen-4-one
_space_group_IT_number 14
_symmetry_cell_setting monoclinic
_symmetry_space_group_name_Hall '-P 2ybc'
_symmetry_space_group_name_H-M 'P 1 21/c 1'
_atom_sites_solution_hydrogens geom
_atom_sites_solution_primary direct
_atom_sites_solution_secondary difmap
_audit_creation_method SHELXTL-97
_cell_angle_alpha 90.00
_cell_angle_beta 106.0575(13)
_cell_angle_gamma 90.00
_cell_formula_units_Z 8
_cell_length_a 22.3701(6)
_cell_length_b 6.8836(2)
_cell_length_c 15.7987(4)
_cell_measurement_reflns_used 9839
_cell_measurement_temperature 223(2)
_cell_measurement_theta_max 27.19
_cell_measurement_theta_min 2.59
_cell_volume 2337.88(11)
_computing_cell_refinement
;
SAINT (Bruker, 2012)
;
_computing_data_collection
;
APEX2 (Bruker, 2012)
;
_computing_data_reduction
;
SAINT (Bruker, 2012)
;
_computing_molecular_graphics
;
SHELXTL (Sheldrick, 2008)
;
_computing_publication_material
;
publCIF (Westrip, 2010)
;
_computing_structure_refinement
;
SHELXL2014 (Sheldrick, 2015)
;
_computing_structure_solution
;
SHELXS (Sheldrick, 2008)
;
_diffrn_ambient_temperature 223(2)
_diffrn_measured_fraction_theta_full 0.995
_diffrn_measured_fraction_theta_max 0.995
_diffrn_measurement_device_type 'Bruker PHOTON 100 CMOS'
_diffrn_measurement_method '\f and \w scans'
_diffrn_radiation_monochromator graphite
_diffrn_radiation_source 'fine-focus sealed tube'
_diffrn_radiation_type MoK\a
_diffrn_radiation_wavelength 0.71073
_diffrn_reflns_av_R_equivalents 0.0863
_diffrn_reflns_av_sigmaI/netI 0.0351
_diffrn_reflns_limit_h_max 29
_diffrn_reflns_limit_h_min -29
_diffrn_reflns_limit_k_max 9
_diffrn_reflns_limit_k_min -9
_diffrn_reflns_limit_l_max 21
_diffrn_reflns_limit_l_min -21
_diffrn_reflns_number 68936
_diffrn_reflns_theta_full 28.41
_diffrn_reflns_theta_max 28.41
_diffrn_reflns_theta_min 2.59
_exptl_absorpt_coefficient_mu 0.112
_exptl_absorpt_correction_T_max 0.9889
_exptl_absorpt_correction_T_min 0.9790
_exptl_absorpt_correction_type multi-scan
_exptl_absorpt_process_details
;
(SADABS; Bruker 2012)
;
_exptl_crystal_colour yellow
_exptl_crystal_density_diffrn 1.456
_exptl_crystal_density_method 'not measured'
_exptl_crystal_description Block
_exptl_crystal_F_000 1056
_exptl_crystal_size_max 0.19
_exptl_crystal_size_mid 0.14
_exptl_crystal_size_min 0.10
_refine_diff_density_max 0.333
_refine_diff_density_min -0.295
_refine_ls_extinction_method none
_refine_ls_goodness_of_fit_ref 1.027
_refine_ls_hydrogen_treatment constr
_refine_ls_matrix_type full
_refine_ls_number_parameters 345
_refine_ls_number_reflns 5842
_refine_ls_number_restraints 0
_refine_ls_restrained_S_all 1.027
_refine_ls_R_factor_all 0.0952
_refine_ls_R_factor_gt 0.0485
_refine_ls_shift/su_max 0.001
_refine_ls_shift/su_mean 0.000
_refine_ls_structure_factor_coef Fsqd
_refine_ls_weighting_details 'calc w=1/[\s^2^(Fo^2^)+(0.0553P)^2^+0.8816P] where P=(Fo^2^+2Fc^2^)/3'
_refine_ls_weighting_scheme calc
_refine_ls_wR_factor_gt 0.1104
_refine_ls_wR_factor_ref 0.1341
_reflns_number_gt 3646
_reflns_number_total 5842
_reflns_threshold_expression >2sigma(I)
_cod_data_source_file ff4028sup1.cif
_cod_data_source_block I
_cod_original_cell_volume 2337.87(11)
_cod_original_sg_symbol_H-M 'P 21/c'
_cod_database_code 1549978

loop_
_symmetry_equiv_pos_as_xyz
'x, y, z'
'-x, y+1/2, -z+1/2'
'-x, -y, -z'
'x, -y-1/2, z-1/2'

loop_
_atom_site_type_symbol
_atom_site_label
_atom_site_fract_x
_atom_site_fract_y
_atom_site_fract_z
_atom_site_U_iso_or_equiv
_atom_site_adp_type
_atom_site_calc_flag
_atom_site_refinement_flags
_atom_site_occupancy
_atom_site_symmetry_multiplicity
C C1 0.25573(8) 0.8644(2) 0.03626(11) 0.0274(4) Uani d . 1 1
O O1 0.21337(5) 0.85797(19) -0.03333(8) 0.0372(3) Uani d . 1 1
C C2 0.24556(7) 0.8811(2) 0.12298(10) 0.0261(3) Uani d . 1 1
C C3 0.18533(8) 0.8880(2) 0.13403(12) 0.0324(4) Uani d . 1 1
H H3 0.1504 0.8791 0.0847 0.039 Uiso calc R 1 1
C C4 0.17746(9) 0.9077(3) 0.21655(12) 0.0372(4) Uani d . 1 1
H H4 0.1371 0.9133 0.2237 0.045 Uiso calc R 1 1
C C5 0.22892(9) 0.9196(3) 0.28987(13) 0.0400(5) Uani d . 1 1
H H5 0.2230 0.9312 0.3463 0.048 Uiso calc R 1 1
C C6 0.28829(9) 0.9144(3) 0.28110(12) 0.0367(4) Uani d . 1 1
H H6 0.3230 0.9240 0.3307 0.044 Uiso calc R 1 1
C C7 0.29576(8) 0.8948(2) 0.19709(11) 0.0286(4) Uani d . 1 1
O O2 0.35602(5) 0.88921(18) 0.19202(7) 0.0321(3) Uani d . 1 1
C C8 0.36710(8) 0.8753(2) 0.11136(11) 0.0279(4) Uani d . 1 1
C C9 0.32064(8) 0.8628(2) 0.03648(11) 0.0287(4) Uani d . 1 1
O O3 0.33412(6) 0.8547(2) -0.04188(8) 0.0413(3) Uani d . 1 1
H H3A 0.3045 0.8987 -0.0811 0.062 Uiso calc R 1 1
C C10 0.43386(8) 0.8899(3) 0.11802(11) 0.0324(4) Uani d . 1 1
C C11 0.46360(9) 0.7656(3) 0.07444(13) 0.0412(5) Uani d . 1 1
F F1 0.43134(6) 0.61549(18) 0.02827(10) 0.0632(4) Uani d . 1 1
C C12 0.52522(9) 0.7845(4) 0.07719(15) 0.0533(6) Uani d . 1 1
H H12 0.5438 0.6974 0.0462 0.064 Uiso calc R 1 1
C C13 0.55925(10) 0.9320(4) 0.12567(15) 0.0577(6) Uani d . 1 1
H H13 0.6013 0.9481 0.1274 0.069 Uiso calc R 1 1
C C14 0.53195(10) 1.0561(4) 0.17168(15) 0.0596(6) Uani d . 1 1
H H14 0.5556 1.1561 0.2056 0.072 Uiso calc R 1 1
C C15 0.46989(9) 1.0353(3) 0.16852(13) 0.0462(5) Uani d . 1 1
H H15 0.4518 1.1205 0.2009 0.055 Uiso calc R 1 1
C C16 0.22946(8) 0.4205(2) 0.24636(11) 0.0308(4) Uani d . 1 1
O O4 0.26839(6) 0.4421(2) 0.31850(8) 0.0430(3) Uani d . 1 1
C C17 0.24559(8) 0.3890(2) 0.16460(11) 0.0291(4) Uani d . 1 1
C C18 0.30774(8) 0.3875(3) 0.16103(13) 0.0362(4) Uani d . 1 1
H H18 0.3402 0.4067 0.2128 0.043 Uiso calc R 1 1
C C19 0.32119(9) 0.3584(3) 0.08274(13) 0.0409(5) Uani d . 1 1
H H19 0.3628 0.3583 0.0807 0.049 Uiso calc R 1 1
C C20 0.27342(10) 0.3288(3) 0.00602(13) 0.0431(5) Uani d . 1 1
H H20 0.2832 0.3087 -0.0475 0.052 Uiso calc R 1 1
C C21 0.21241(9) 0.3284(3) 0.00727(12) 0.0387(4) Uani d . 1 1
H H21 0.1803 0.3077 -0.0447 0.046 Uiso calc R 1 1
C C22 0.19908(8) 0.3595(2) 0.08723(11) 0.0311(4) Uani d . 1 1
O O5 0.13760(5) 0.35843(18) 0.08520(8) 0.0358(3) Uani d . 1 1
C C23 0.12074(8) 0.3917(2) 0.16077(11) 0.0312(4) Uani d . 1 1
C C24 0.16363(8) 0.4237(2) 0.23858(11) 0.0316(4) Uani d . 1 1
O O6 0.14504(6) 0.4531(2) 0.31246(8) 0.0426(3) Uani d . 1 1
H H6A 0.1745 0.4970 0.3520 0.064 Uiso calc R 1 1
C C25 0.05281(8) 0.3874(3) 0.14600(12) 0.0355(4) Uani d . 1 1
C C26 0.01747(9) 0.2293(3) 0.10776(13) 0.0422(5) Uani d . 1 1
F F2 0.04694(6) 0.07393(19) 0.08650(10) 0.0716(4) Uani d . 1 1
C C27 -0.04596(9) 0.2209(3) 0.09268(14) 0.0482(5) Uani d . 1 1
H H27 -0.0684 0.1103 0.0669 0.058 Uiso calc R 1 1
C C28 -0.07580(9) 0.3772(3) 0.11595(14) 0.0487(5) Uani d . 1 1
H H28 -0.1193 0.3750 0.1053 0.058 Uiso calc R 1 1
C C29 -0.04274(10) 0.5372(4) 0.15475(15) 0.0554(6) Uani d . 1 1
H H29 -0.0636 0.6435 0.1708 0.066 Uiso calc R 1 1
C C30 0.02118(9) 0.5420(3) 0.17027(15) 0.0490(5) Uani d . 1 1
H H30 0.0435 0.6514 0.1976 0.059 Uiso calc R 1 1

loop_
_atom_site_aniso_label
_atom_site_aniso_U_11
_atom_site_aniso_U_22
_atom_site_aniso_U_33
_atom_site_aniso_U_12
_atom_site_aniso_U_13
_atom_site_aniso_U_23
C1 0.0271(9) 0.0263(8) 0.0275(9) -0.0021(7) 0.0054(7) 0.0013(7)
O1 0.0287(7) 0.0501(8) 0.0295(6) -0.0063(6) 0.0026(5) -0.0006(6)
C2 0.0282(9) 0.0226(8) 0.0279(8) 0.0011(7) 0.0081(7) 0.0030(7)
C3 0.0290(9) 0.0318(9) 0.0376(10) -0.0017(7) 0.0112(8) 0.0039(8)
C4 0.0362(10) 0.0375(10) 0.0439(11) 0.0002(8) 0.0209(9) 0.0039(8)
C5 0.0479(12) 0.0434(11) 0.0352(10) 0.0020(9) 0.0225(9) 0.0018(8)
C6 0.0399(11) 0.0428(11) 0.0271(9) 0.0015(8) 0.0088(8) 0.0021(8)
C7 0.0278(9) 0.0286(8) 0.0297(9) 0.0033(7) 0.0089(7) 0.0041(7)
O2 0.0262(6) 0.0441(7) 0.0254(6) 0.0037(5) 0.0063(5) 0.0031(5)
C8 0.0264(9) 0.0297(9) 0.0280(9) 0.0026(7) 0.0084(7) 0.0026(7)
C9 0.0296(9) 0.0313(9) 0.0266(8) -0.0002(7) 0.0102(7) -0.0001(7)
O3 0.0305(7) 0.0674(9) 0.0271(6) 0.0021(6) 0.0097(5) 0.0011(6)
C10 0.0260(9) 0.0413(10) 0.0283(9) 0.0006(7) 0.0050(7) 0.0053(8)
C11 0.0325(10) 0.0454(11) 0.0465(11) 0.0006(9) 0.0124(9) 0.0012(9)
F1 0.0482(8) 0.0545(8) 0.0928(10) -0.0020(6) 0.0290(7) -0.0240(7)
C12 0.0358(11) 0.0753(16) 0.0522(13) 0.0082(11) 0.0182(10) 0.0014(12)
C13 0.0268(10) 0.0963(19) 0.0498(13) -0.0072(12) 0.0106(10) 0.0082(13)
C14 0.0369(12) 0.0849(18) 0.0508(13) -0.0174(12) 0.0019(10) -0.0093(12)
C15 0.0332(11) 0.0613(13) 0.0406(11) -0.0052(10) 0.0046(9) -0.0061(10)
C16 0.0287(9) 0.0280(9) 0.0338(10) -0.0002(7) 0.0054(8) -0.0011(7)
O4 0.0313(7) 0.0576(9) 0.0349(7) 0.0013(6) 0.0003(6) -0.0104(6)
C17 0.0291(9) 0.0230(8) 0.0349(9) -0.0001(7) 0.0080(7) 0.0013(7)
C18 0.0322(10) 0.0305(9) 0.0455(11) -0.0020(7) 0.0101(8) -0.0007(8)
C19 0.0403(11) 0.0333(10) 0.0553(12) 0.0005(8) 0.0234(10) 0.0042(9)
C20 0.0558(13) 0.0396(11) 0.0404(11) 0.0072(9) 0.0241(10) 0.0088(9)
C21 0.0437(11) 0.0399(10) 0.0315(10) 0.0066(9) 0.0086(8) 0.0044(8)
C22 0.0304(9) 0.0276(9) 0.0356(9) 0.0032(7) 0.0095(8) 0.0040(7)
O5 0.0290(7) 0.0454(7) 0.0307(6) 0.0025(5) 0.0044(5) -0.0013(6)
C23 0.0277(9) 0.0319(9) 0.0328(9) 0.0009(7) 0.0065(7) -0.0009(7)
C24 0.0305(9) 0.0320(9) 0.0322(9) -0.0004(7) 0.0082(8) -0.0005(7)
O6 0.0311(7) 0.0640(9) 0.0334(7) -0.0041(6) 0.0098(6) -0.0072(6)
C25 0.0281(9) 0.0420(10) 0.0335(10) 0.0000(8) 0.0039(8) -0.0002(8)
C26 0.0314(10) 0.0439(11) 0.0471(11) 0.0032(8) 0.0040(9) -0.0070(9)
F2 0.0407(7) 0.0566(8) 0.1086(12) 0.0017(6) 0.0058(7) -0.0330(8)
C27 0.0313(11) 0.0542(13) 0.0532(13) -0.0062(9) 0.0019(9) -0.0053(10)
C28 0.0266(10) 0.0677(14) 0.0494(12) 0.0016(10) 0.0066(9) 0.0003(11)
C29 0.0359(12) 0.0623(15) 0.0674(15) 0.0088(10) 0.0135(11) -0.0127(12)
C30 0.0370(11) 0.0481(12) 0.0599(13) 0.0022(9) 0.0098(10) -0.0133(10)

loop_
_atom_type_symbol
_atom_type_description
_atom_type_scat_dispersion_real
_atom_type_scat_dispersion_imag
_atom_type_scat_source
C C 0.0033 0.0016 'International Tables Vol C Tables 4.2.6.8 and 6.1.1.4'
H H 0.0000 0.0000 'International Tables Vol C Tables 4.2.6.8 and 6.1.1.4'
O O 0.0106 0.0060 'International Tables Vol C Tables 4.2.6.8 and 6.1.1.4'
F F 0.0171 0.0103 'International Tables Vol C Tables 4.2.6.8 and 6.1.1.4'

loop_
_geom_angle_atom_site_label_1
_geom_angle_atom_site_label_2
_geom_angle_atom_site_label_3
_geom_angle
O1 C1 C9 121.44(15)
O1 C1 C2 123.96(15)
C9 C1 C2 114.56(14)
C7 C2 C3 118.29(15)
C7 C2 C1 120.05(14)
C3 C2 C1 121.64(15)
C4 C3 C2 120.08(17)
C4 C3 H3 120.0
C2 C3 H3 120.0
C3 C4 C5 120.24(17)
C3 C4 H4 119.9
C5 C4 H4 119.9
C6 C5 C4 121.00(17)
C6 C5 H5 119.5
C4 C5 H5 119.5
C5 C6 C7 118.29(17)
C5 C6 H6 120.9
C7 C6 H6 120.9
O2 C7 C2 121.94(14)
O2 C7 C6 115.97(15)
C2 C7 C6 122.08(15)
C8 O2 C7 119.38(13)
C9 C8 O2 121.96(14)
C9 C8 C10 126.14(15)
O2 C8 C10 111.76(14)
C8 C9 O3 119.60(15)
C8 C9 C1 122.08(15)
O3 C9 C1 118.28(14)
C9 O3 H3A 109.5
C11 C10 C15 116.74(17)
C11 C10 C8 122.85(17)
C15 C10 C8 120.40(16)
F1 C11 C12 118.08(18)
F1 C11 C10 118.95(16)
C12 C11 C10 123.0(2)
C13 C12 C11 119.1(2)
C13 C12 H12 120.5
C11 C12 H12 120.5
C12 C13 C14 119.91(19)
C12 C13 H13 120.0
C14 C13 H13 120.0
C13 C14 C15 120.4(2)
C13 C14 H14 119.8
C15 C14 H14 119.8
C14 C15 C10 120.8(2)
C14 C15 H15 119.6
C10 C15 H15 119.6
O4 C16 C24 121.22(16)
O4 C16 C17 123.60(16)
C24 C16 C17 115.19(15)
C22 C17 C18 118.26(16)
C22 C17 C16 119.82(15)
C18 C17 C16 121.92(16)
C19 C18 C17 120.32(18)
C19 C18 H18 119.8
C17 C18 H18 119.8
C18 C19 C20 120.12(18)
C18 C19 H19 119.9
C20 C19 H19 119.9
C21 C20 C19 121.04(18)
C21 C20 H20 119.5
C19 C20 H20 119.5
C20 C21 C22 118.48(18)
C20 C21 H21 120.8
C22 C21 H21 120.8
O5 C22 C17 121.83(15)
O5 C22 C21 116.39(16)
C17 C22 C21 121.78(16)
C22 O5 C23 119.83(13)
C24 C23 O5 121.57(15)
C24 C23 C25 126.09(16)
O5 C23 C25 112.33(14)
C23 C24 O6 119.78(15)
C23 C24 C16 121.71(16)
O6 C24 C16 118.47(15)
C24 O6 H6A 109.5
C26 C25 C30 116.78(17)
C26 C25 C23 121.72(16)
C30 C25 C23 121.50(17)
F2 C26 C27 118.48(18)
F2 C26 C25 118.31(16)
C27 C26 C25 123.19(18)
C28 C27 C26 118.5(2)
C28 C27 H27 120.7
C26 C27 H27 120.7
C27 C28 C29 120.53(19)
C27 C28 H28 119.7
C29 C28 H28 119.7
C28 C29 C30 120.1(2)
C28 C29 H29 119.9
C30 C29 H29 119.9
C29 C30 C25 120.9(2)
C29 C30 H30 119.6
C25 C30 H30 119.6

loop_
_geom_bond_atom_site_label_1
_geom_bond_atom_site_label_2
_geom_bond_distance
C1 O1 1.238(2)
C1 C9 1.451(2)
C1 C2 1.454(2)
C2 C7 1.383(2)
C2 C3 1.406(2)
C3 C4 1.370(2)
C3 H3 0.9400
C4 C5 1.391(3)
C4 H4 0.9400
C5 C6 1.373(3)
C5 H5 0.9400
C6 C7 1.389(2)
C6 H6 0.9400
C7 O2 1.3728(19)
O2 C8 1.3671(19)
C8 C9 1.344(2)
C8 C10 1.471(2)
C9 O3 1.3539(19)
O3 H3A 0.8300
C10 C11 1.379(3)
C10 C15 1.390(3)
C11 F1 1.353(2)
C11 C12 1.373(3)
C12 C13 1.369(3)
C12 H12 0.9400
C13 C14 1.370(3)
C13 H13 0.9400
C14 C15 1.383(3)
C14 H14 0.9400
C15 H15 0.9400
C16 O4 1.237(2)
C16 C24 1.444(2)
C16 C17 1.450(2)
C17 C22 1.384(2)
C17 C18 1.407(2)
C18 C19 1.366(3)
C18 H18 0.9400
C19 C20 1.391(3)
C19 H19 0.9400
C20 C21 1.370(3)
C20 H20 0.9400
C21 C22 1.392(2)
C21 H21 0.9400
C22 O5 1.367(2)
O5 C23 1.367(2)
C23 C24 1.352(2)
C23 C25 1.473(2)
C24 O6 1.358(2)
O6 H6A 0.8300
C25 C26 1.382(3)
C25 C30 1.390(3)
C26 F2 1.346(2)
C26 C27 1.374(3)
C27 C28 1.369(3)
C27 H27 0.9400
C28 C29 1.373(3)
C28 H28 0.9400
C29 C30 1.383(3)
C29 H29 0.9400
C30 H30 0.9400

loop_
_geom_hbond_atom_site_label_D
_geom_hbond_atom_site_label_H
_geom_hbond_atom_site_label_A
_geom_hbond_site_symmetry_A
_geom_hbond_distance_DH
_geom_hbond_distance_HA
_geom_hbond_distance_DA
_geom_hbond_angle_DHA
O3 H3A O4 4_575 0.83 1.91 2.6813(18) 153.5
O6 H6A O1 4_576 0.83 2.04 2.8112(18) 154.4

loop_
_geom_torsion_atom_site_label_1
_geom_torsion_atom_site_label_2
_geom_torsion_atom_site_label_3
_geom_torsion_atom_site_label_4
_geom_torsion
O1 C1 C2 C7 -177.53(16)
C9 C1 C2 C7 0.3(2)
O1 C1 C2 C3 1.0(3)
C9 C1 C2 C3 178.91(15)
C7 C2 C3 C4 -0.1(2)
C1 C2 C3 C4 -178.66(15)
C2 C3 C4 C5 -0.5(3)
C3 C4 C5 C6 0.9(3)
C4 C5 C6 C7 -0.8(3)
C3 C2 C7 O2 179.99(14)
C1 C2 C7 O2 -1.4(2)
C3 C2 C7 C6 0.2(2)
C1 C2 C7 C6 178.81(16)
C5 C6 C7 O2 -179.60(15)
C5 C6 C7 C2 0.2(3)
C2 C7 O2 C8 1.9(2)
C6 C7 O2 C8 -178.26(15)
C7 O2 C8 C9 -1.4(2)
C7 O2 C8 C10 174.60(14)
O2 C8 C9 O3 178.22(15)
C10 C8 C9 O3 2.8(3)
O2 C8 C9 C1 0.4(3)
C10 C8 C9 C1 -175.02(16)
O1 C1 C9 C8 178.06(16)
C2 C1 C9 C8 0.1(2)
O1 C1 C9 O3 0.2(3)
C2 C1 C9 O3 -177.70(14)
C9 C8 C10 C11 -49.9(3)
O2 C8 C10 C11 134.25(17)
C9 C8 C10 C15 128.9(2)
O2 C8 C10 C15 -46.9(2)
C15 C10 C11 F1 176.51(17)
C8 C10 C11 F1 -4.6(3)
C15 C10 C11 C12 -2.0(3)
C8 C10 C11 C12 176.81(19)
F1 C11 C12 C13 -178.09(19)
C10 C11 C12 C13 0.5(3)
C11 C12 C13 C14 1.1(3)
C12 C13 C14 C15 -0.9(4)
C13 C14 C15 C10 -0.7(3)
C11 C10 C15 C14 2.1(3)
C8 C10 C15 C14 -176.75(19)
O4 C16 C17 C22 177.76(16)
C24 C16 C17 C22 -1.7(2)
O4 C16 C17 C18 -2.3(3)
C24 C16 C17 C18 178.18(16)
C22 C17 C18 C19 0.3(3)
C16 C17 C18 C19 -179.66(16)
C17 C18 C19 C20 -0.4(3)
C18 C19 C20 C21 0.1(3)
C19 C20 C21 C22 0.3(3)
C18 C17 C22 O5 179.88(15)
C16 C17 C22 O5 -0.2(2)
C18 C17 C22 C21 0.2(2)
C16 C17 C22 C21 -179.93(16)
C20 C21 C22 O5 179.81(16)
C20 C21 C22 C17 -0.5(3)
C17 C22 O5 C23 1.6(2)
C21 C22 O5 C23 -178.70(15)
C22 O5 C23 C24 -0.8(2)
C22 O5 C23 C25 179.34(14)
O5 C23 C24 O6 -178.93(15)
C25 C23 C24 O6 0.9(3)
O5 C23 C24 C16 -1.3(3)
C25 C23 C24 C16 178.54(16)
O4 C16 C24 C23 -177.03(17)
C17 C16 C24 C23 2.5(2)
O4 C16 C24 O6 0.7(3)
C17 C16 C24 O6 -179.83(15)
C24 C23 C25 C26 -124.8(2)
O5 C23 C25 C26 55.0(2)
C24 C23 C25 C30 54.9(3)
O5 C23 C25 C30 -125.27(19)
C30 C25 C26 F2 -177.54(18)
C23 C25 C26 F2 2.2(3)
C30 C25 C26 C27 0.6(3)
C23 C25 C26 C27 -179.67(19)
F2 C26 C27 C28 178.68(19)
C25 C26 C27 C28 0.5(3)
C26 C27 C28 C29 -1.0(3)
C27 C28 C29 C30 0.3(4)
C28 C29 C30 C25 0.9(4)
C26 C25 C30 C29 -1.3(3)
C23 C25 C30 C29 179.0(2)

_cod_database_fobs_code 1549978
